data_7157004
loop_
_publ_author_name
'Prusinowska, Natalia'
'Czapik, Agnieszka'
'Wojciechowska, Martika'
'Kwit, Marcin'

_publ_section_title
;
 Dynamic optical activity induction in the N-alkyl-N'-trityl ureas and
 thioureas.
;
_journal_issue 33
_journal_name_full 'Organic &amp; biomolecular chemistry'
_journal_page_first 7782
_journal_page_last 7793
_journal_paper_doi 10.1039/c9ob01319a
_journal_volume 17
_journal_year 2019
_chemical_absolute_configuration syn
_chemical_formula_moiety 'C25 H28 N2 S'
_chemical_formula_sum 'C25 H28 N2 S'
_chemical_formula_weight 388.55
_space_group_crystal_system tetragonal
_space_group_IT_number 96
_space_group_name_Hall 'P 4nw 2abw'
_space_group_name_H-M_alt 'P 43 21 2'
_symmetry_space_group_name_Hall 'P 4nw 2abw'
_symmetry_space_group_name_H-M 'P 43 21 2'
_atom_sites_solution_hydrogens mixed
_audit_creation_method SHELXL-2018/3
_audit_update_record
;
2019-06-05 deposited with the CCDC.    2019-07-29 downloaded from the CCDC.
;
_cell_angle_alpha 90
_cell_angle_beta 90
_cell_angle_gamma 90
_cell_formula_units_Z 8
_cell_length_a 8.73671(17)
_cell_length_b 8.73671(17)
_cell_length_c 56.4484(10)
_cell_measurement_reflns_used 1859
_cell_measurement_temperature 130(2)
_cell_measurement_theta_max 42.5090
_cell_measurement_theta_min 3.1130
_cell_volume 4308.71(14)
_computing_cell_refinement 'CrysAlisPro 1.171.38.46 (Rigaku OD, 2015)'
_computing_data_collection 'CrysAlisPro 1.171.38.46 (Rigaku OD, 2015)'
_computing_data_reduction 'CrysAlisPro 1.171.38.46 (Rigaku OD, 2015)'
_computing_structure_refinement 'SHELXL-2018/3 (Sheldrick, 2018)'
_computing_structure_solution 'SHELXT 2018/2 (Sheldrick, 2018)'
_diffrn_ambient_temperature 130(2)
_diffrn_detector_area_resol_mean 10.5357
_diffrn_measured_fraction_theta_full 0.999
_diffrn_measured_fraction_theta_max 0.999
_diffrn_measurement_device_type 'SuperNova, Single source at offset, Atlas'
_diffrn_measurement_method '\w scans'
_diffrn_radiation_type CuK\a
_diffrn_radiation_wavelength 1.54184
_diffrn_reflns_av_R_equivalents 0.0304
_diffrn_reflns_av_unetI/netI 0.0177
_diffrn_reflns_Laue_measured_fraction_full 0.999
_diffrn_reflns_Laue_measured_fraction_max 0.999
_diffrn_reflns_limit_h_max 9
_diffrn_reflns_limit_h_min -9
_diffrn_reflns_limit_k_max 10
_diffrn_reflns_limit_k_min -10
_diffrn_reflns_limit_l_max 68
_diffrn_reflns_limit_l_min -68
_diffrn_reflns_number 23415
_diffrn_reflns_point_group_measured_fraction_full 0.999
_diffrn_reflns_point_group_measured_fraction_max 0.999
_diffrn_reflns_theta_full 67.684
_diffrn_reflns_theta_max 68.250
_diffrn_reflns_theta_min 5.123
_diffrn_source 'micro-focus sealed X-ray tube'
_exptl_absorpt_coefficient_mu 1.408
_exptl_absorpt_correction_T_max 1.00000
_exptl_absorpt_correction_T_min 0.91326
_exptl_absorpt_correction_type multi-scan
_exptl_absorpt_process_details
; 
CrysAlisPro 1.171.39.46 (Rigaku Oxford Diffraction, 2018)
Empirical absorption correction using spherical harmonics,
 implemented in SCALE3 ABSPACK scaling algorithm.
;
_exptl_crystal_colour colourless
_exptl_crystal_density_diffrn 1.198
_exptl_crystal_description needle
_exptl_crystal_F_000 1664
_exptl_crystal_size_max 0.450
_exptl_crystal_size_mid 0.100
_exptl_crystal_size_min 0.100
_refine_diff_density_max 0.205
_refine_diff_density_min -0.216
_refine_diff_density_rms 0.032
_refine_ls_abs_structure_details
;
 Flack x determined using 1387 quotients [(I+)-(I-)]/[(I+)+(I-)]
 (Parsons, Flack and Wagner, Acta Cryst. B69 (2013) 249-259).
;
_refine_ls_abs_structure_Flack 0.002(7)
_refine_ls_extinction_method none
_refine_ls_goodness_of_fit_ref 1.065
_refine_ls_hydrogen_treatment constr
_refine_ls_matrix_type full
_refine_ls_number_parameters 256
_refine_ls_number_reflns 3954
_refine_ls_number_restraints 0
_refine_ls_restrained_S_all 1.065
_refine_ls_R_factor_all 0.0365
_refine_ls_R_factor_gt 0.0356
_refine_ls_shift/su_max 0.003
_refine_ls_shift/su_mean 0.000
_refine_ls_structure_factor_coef Fsqd
_refine_ls_weighting_details 'w=1/[\s^2^(Fo^2^)+(0.0341P)^2^+1.5071P] where P=(Fo^2^+2Fc^2^)/3'
_refine_ls_weighting_scheme calc
_refine_ls_wR_factor_gt 0.0841
_refine_ls_wR_factor_ref 0.0846
_reflns_Friedel_coverage 0.613
_reflns_Friedel_fraction_full 1.000
_reflns_Friedel_fraction_max 1.000
_reflns_number_gt 3851
_reflns_number_total 3954
_reflns_threshold_expression 'I > 2\s(I)'
_cod_data_source_file c9ob01319a3.cif
_cod_data_source_block 2b
_cod_depositor_comments 'Adding full bibliography for 7157000--7157010.cif.'
_cod_original_cell_volume 4308.71(19)
_cod_database_code 7157004
_shelx_shelxl_version_number 2018/3
_shelx_space_group_comment
;
The symmetry employed for this shelxl refinement is uniquely defined
by the following loop, which should always be used as a source of
symmetry information in preference to the above space-group names.
They are only intended as comments.
;
_shelx_estimated_absorpt_t_min 0.570
_shelx_estimated_absorpt_t_max 0.872

loop_
_space_group_symop_operation_xyz
'x, y, z'
'-x, -y, z+1/2'
'-y+1/2, x+1/2, z+3/4'
'y+1/2, -x+1/2, z+1/4'
'-x+1/2, y+1/2, -z+3/4'
'x+1/2, -y+1/2, -z+1/4'
'y, x, -z'
'-y, -x, -z+1/2'

loop_
_atom_site_label
_atom_site_type_symbol
_atom_site_fract_x
_atom_site_fract_y
_atom_site_fract_z
_atom_site_U_iso_or_equiv
_atom_site_adp_type
_atom_site_occupancy
_atom_site_site_symmetry_order
_atom_site_calc_flag
_atom_site_refinement_flags_posn
_atom_site_refinement_flags_adp
S1 S 1.07042(7) 0.73470(11) 0.56307(2) 0.0545(2) Uani 1 1 d . .
N1 N 0.7755(2) 0.7114(2) 0.55648(3) 0.0327(4) Uani 1 1 d . .
H1 H 0.808424 0.622225 0.552511 0.049 Uiso 1 1 d R U
N2 N 0.8539(2) 0.9497(3) 0.56890(3) 0.0395(5) Uani 1 1 d . .
H2A H 0.758070 0.971910 0.569148 0.059 Uiso 1 1 d R U
C1 C 0.8899(3) 0.8055(3) 0.56301(4) 0.0380(6) Uani 1 1 d . .
C2 C 0.9643(3) 1.0745(4) 0.57263(4) 0.0511(8) Uani 1 1 d . .
H2 H 1.064456 1.026964 0.577053 0.061 Uiso 1 1 calc R U
C3 C 0.9153(3) 1.1774(3) 0.59306(5) 0.0463(6) Uani 1 1 d . .
H3 H 0.994380 1.259591 0.594476 0.056 Uiso 1 1 calc R U
C4 C 0.9156(4) 1.0906(3) 0.61620(4) 0.0586(8) Uani 1 1 d . .
H4A H 0.837542 1.010163 0.615690 0.088 Uiso 1 1 calc R U
H4B H 0.893053 1.161209 0.629233 0.088 Uiso 1 1 calc R U
H4C H 1.016471 1.044247 0.618689 0.088 Uiso 1 1 calc R U
C5 C 0.7623(4) 1.2570(4) 0.58904(8) 0.0780(11) Uani 1 1 d . .
H5A H 0.763901 1.309780 0.573724 0.117 Uiso 1 1 calc R U
H5B H 0.744565 1.331596 0.601713 0.117 Uiso 1 1 calc R U
H5C H 0.679928 1.180818 0.589100 0.117 Uiso 1 1 calc R U
C6 C 0.9874(6) 1.1592(6) 0.54936(6) 0.1041(19) Uani 1 1 d . .
H6A H 1.028710 1.088623 0.537484 0.156 Uiso 1 1 calc R U
H6B H 1.059263 1.243909 0.551758 0.156 Uiso 1 1 calc R U
H6C H 0.888992 1.199688 0.543858 0.156 Uiso 1 1 calc R U
C10 C 0.6081(2) 0.7381(3) 0.55529(3) 0.0271(4) Uani 1 1 d . .
C11 C 0.5554(2) 0.8079(2) 0.57912(3) 0.0265(4) Uani 1 1 d . .
C12 C 0.4518(3) 0.9274(3) 0.58081(4) 0.0326(5) Uani 1 1 d . .
H12 H 0.409406 0.971058 0.566863 0.039 Uiso 1 1 calc R U
C13 C 0.4096(3) 0.9839(3) 0.60303(4) 0.0400(6) Uani 1 1 d . .
H13 H 0.338358 1.065685 0.604082 0.048 Uiso 1 1 calc R U
C14 C 0.4701(3) 0.9223(3) 0.62337(4) 0.0400(6) Uani 1 1 d . .
H14 H 0.441862 0.962292 0.638401 0.048 Uiso 1 1 calc R U
C15 C 0.5720(3) 0.8024(3) 0.62188(4) 0.0382(5) Uani 1 1 d . .
H15 H 0.613148 0.758756 0.635916 0.046 Uiso 1 1 calc R U
C16 C 0.6146(3) 0.7453(3) 0.59993(4) 0.0332(5) Uani 1 1 d . .
H16 H 0.684877 0.662491 0.599057 0.040 Uiso 1 1 calc R U
C21 C 0.5654(3) 0.8351(2) 0.53349(3) 0.0265(4) Uani 1 1 d . .
C22 C 0.4118(3) 0.8450(3) 0.52675(4) 0.0307(5) Uani 1 1 d . .
H22 H 0.335647 0.795253 0.535963 0.037 Uiso 1 1 calc R U
C23 C 0.3696(3) 0.9269(3) 0.50673(4) 0.0355(5) Uani 1 1 d . .
H23 H 0.264635 0.934156 0.502461 0.043 Uiso 1 1 calc R U
C24 C 0.4800(3) 0.9982(3) 0.49292(4) 0.0363(5) Uani 1 1 d . .
H24 H 0.450976 1.054749 0.479264 0.044 Uiso 1 1 calc R U
C25 C 0.6315(3) 0.9864(3) 0.49914(4) 0.0354(5) Uani 1 1 d . .
H25 H 0.707474 1.034022 0.489621 0.042 Uiso 1 1 calc R U
C26 C 0.6747(3) 0.9053(3) 0.51930(3) 0.0315(5) Uani 1 1 d . .
H26 H 0.779921 0.897846 0.523389 0.038 Uiso 1 1 calc R U
C31 C 0.5377(3) 0.5780(3) 0.55154(4) 0.0295(5) Uani 1 1 d . .
C32 C 0.4270(3) 0.5163(3) 0.56624(4) 0.0363(5) Uani 1 1 d . .
H32 H 0.393036 0.571754 0.579730 0.044 Uiso 1 1 calc R U
C33 C 0.3654(4) 0.3732(3) 0.56127(5) 0.0490(7) Uani 1 1 d . .
H33 H 0.289515 0.331162 0.571412 0.059 Uiso 1 1 calc R U
C34 C 0.4139(4) 0.2914(3) 0.54160(5) 0.0547(8) Uani 1 1 d . .
H34 H 0.371862 0.193349 0.538336 0.066 Uiso 1 1 calc R U
C35 C 0.5231(4) 0.3525(3) 0.52687(5) 0.0503(7) Uani 1 1 d . .
H35 H 0.555972 0.296875 0.513335 0.060 Uiso 1 1 calc R U
C36 C 0.5854(3) 0.4946(3) 0.53162(4) 0.0392(5) Uani 1 1 d . .
H36 H 0.660888 0.536016 0.521354 0.047 Uiso 1 1 calc R U

loop_
_atom_site_aniso_label
_atom_site_aniso_U_11
_atom_site_aniso_U_22
_atom_site_aniso_U_33
_atom_site_aniso_U_23
_atom_site_aniso_U_13
_atom_site_aniso_U_12
S1 0.0276(3) 0.1126(7) 0.0232(3) -0.0061(3) -0.0009(2) 0.0090(4)
N1 0.0283(9) 0.0447(11) 0.0251(8) -0.0043(8) 0.0003(7) 0.0053(9)
N2 0.0296(10) 0.0590(15) 0.0297(9) -0.0018(9) -0.0019(8) -0.0137(10)
C1 0.0332(13) 0.0658(17) 0.0150(9) -0.0007(10) 0.0015(8) -0.0017(11)
C2 0.0422(15) 0.077(2) 0.0336(12) 0.0051(13) -0.0059(11) -0.0295(15)
C3 0.0467(15) 0.0394(14) 0.0526(15) 0.0069(11) -0.0144(12) -0.0150(12)
C4 0.090(2) 0.0511(17) 0.0348(13) -0.0057(12) -0.0003(15) -0.0093(17)
C5 0.065(2) 0.0481(18) 0.121(3) -0.0042(19) -0.036(2) -0.0019(17)
C6 0.115(3) 0.153(4) 0.0453(17) 0.027(2) -0.014(2) -0.096(3)
C10 0.0262(11) 0.0350(12) 0.0201(9) -0.0028(8) 0.0018(7) 0.0015(9)
C11 0.0286(11) 0.0303(11) 0.0208(9) -0.0036(8) 0.0034(8) -0.0041(9)
C12 0.0372(13) 0.0343(12) 0.0262(10) -0.0041(9) 0.0015(9) -0.0003(10)
C13 0.0422(14) 0.0407(13) 0.0372(12) -0.0118(10) 0.0067(10) 0.0025(11)
C14 0.0482(15) 0.0466(14) 0.0253(10) -0.0118(10) 0.0110(10) -0.0076(12)
C15 0.0475(14) 0.0461(14) 0.0209(10) 0.0005(9) 0.0037(10) -0.0072(12)
C16 0.0384(12) 0.0371(12) 0.0240(10) -0.0010(9) 0.0016(9) -0.0004(10)
C21 0.0314(11) 0.0297(11) 0.0183(9) -0.0045(8) 0.0018(8) 0.0001(9)
C22 0.0333(12) 0.0345(12) 0.0244(9) -0.0025(9) 0.0008(9) 0.0013(10)
C23 0.0397(13) 0.0425(13) 0.0244(10) -0.0036(10) -0.0056(9) 0.0050(11)
C24 0.0544(15) 0.0346(12) 0.0199(9) -0.0021(9) -0.0049(10) 0.0020(12)
C25 0.0492(14) 0.0371(13) 0.0199(9) -0.0034(9) 0.0050(9) -0.0080(11)
C26 0.0352(12) 0.0390(13) 0.0203(9) -0.0057(9) 0.0018(8) -0.0034(10)
C31 0.0356(12) 0.0290(11) 0.0239(10) -0.0010(9) -0.0041(8) 0.0038(9)
C32 0.0424(13) 0.0369(13) 0.0294(10) -0.0023(9) -0.0040(10) -0.0034(11)
C33 0.0626(18) 0.0427(15) 0.0417(13) 0.0056(12) -0.0086(13) -0.0153(13)
C34 0.085(2) 0.0320(13) 0.0470(14) -0.0034(11) -0.0207(15) -0.0035(14)
C35 0.079(2) 0.0335(13) 0.0379(12) -0.0100(11) -0.0065(13) 0.0091(14)
C36 0.0513(15) 0.0366(13) 0.0298(11) -0.0061(10) -0.0003(10) 0.0052(12)

loop_
_atom_type_symbol
_atom_type_description
_atom_type_scat_dispersion_real
_atom_type_scat_dispersion_imag
_atom_type_scat_source
C C 0.0181 0.0091 'International Tables Vol C Tables 4.2.6.8 and 6.1.1.4'
H H 0.0000 0.0000 'International Tables Vol C Tables 4.2.6.8 and 6.1.1.4'
N N 0.0311 0.0180 'International Tables Vol C Tables 4.2.6.8 and 6.1.1.4'
S S 0.3331 0.5567 'International Tables Vol C Tables 4.2.6.8 and 6.1.1.4'

loop_
_geom_angle_atom_site_label_1
_geom_angle_atom_site_label_2
_geom_angle_atom_site_label_3
_geom_angle
C1 N1 C10 130.5(2)
C1 N1 H1 112.1
C10 N1 H1 117.4
C1 N2 C2 125.3(2)
C1 N2 H2A 116.4
C2 N2 H2A 118.0
N2 C1 N1 117.9(2)
N2 C1 S1 124.14(19)
N1 C1 S1 117.9(2)
N2 C2 C6 108.9(2)
N2 C2 C3 111.2(2)
C6 C2 C3 113.8(3)
N2 C2 H2 107.6
C6 C2 H2 107.6
C3 C2 H2 107.6
C4 C3 C2 111.0(2)
C4 C3 C5 111.1(3)
C2 C3 C5 113.8(3)
C4 C3 H3 106.9
C2 C3 H3 106.9
C5 C3 H3 106.9
C3 C4 H4A 109.5
C3 C4 H4B 109.5
H4A C4 H4B 109.5
C3 C4 H4C 109.5
H4A C4 H4C 109.5
H4B C4 H4C 109.5
C3 C5 H5A 109.5
C3 C5 H5B 109.5
H5A C5 H5B 109.5
C3 C5 H5C 109.5
H5A C5 H5C 109.5
H5B C5 H5C 109.5
C2 C6 H6A 109.5
C2 C6 H6B 109.5
H6A C6 H6B 109.5
C2 C6 H6C 109.5
H6A C6 H6C 109.5
H6B C6 H6C 109.5
N1 C10 C21 111.21(17)
N1 C10 C31 104.90(18)
C21 C10 C31 107.01(16)
N1 C10 C11 108.44(16)
C21 C10 C11 113.93(17)
C31 C10 C11 110.99(17)
C12 C11 C16 118.67(19)
C12 C11 C10 123.48(19)
C16 C11 C10 117.84(19)
C11 C12 C13 120.0(2)
C11 C12 H12 120.0
C13 C12 H12 120.0
C14 C13 C12 120.7(2)
C14 C13 H13 119.6
C12 C13 H13 119.6
C13 C14 C15 119.7(2)
C13 C14 H14 120.2
C15 C14 H14 120.2
C14 C15 C16 120.1(2)
C14 C15 H15 119.9
C16 C15 H15 119.9
C15 C16 C11 120.8(2)
C15 C16 H16 119.6
C11 C16 H16 119.6
C26 C21 C22 118.4(2)
C26 C21 C10 122.5(2)
C22 C21 C10 118.97(19)
C23 C22 C21 120.6(2)
C23 C22 H22 119.7
C21 C22 H22 119.7
C22 C23 C24 120.3(2)
C22 C23 H23 119.9
C24 C23 H23 119.9
C25 C24 C23 119.5(2)
C25 C24 H24 120.2
C23 C24 H24 120.2
C24 C25 C26 120.6(2)
C24 C25 H25 119.7
C26 C25 H25 119.7
C21 C26 C25 120.6(2)
C21 C26 H26 119.7
C25 C26 H26 119.7
C32 C31 C36 119.1(2)
C32 C31 C10 123.36(19)
C36 C31 C10 117.5(2)
C31 C32 C33 120.0(2)
C31 C32 H32 120.0
C33 C32 H32 120.0
C34 C33 C32 120.5(3)
C34 C33 H33 119.8
C32 C33 H33 119.8
C35 C34 C33 119.8(3)
C35 C34 H34 120.1
C33 C34 H34 120.1
C34 C35 C36 120.3(2)
C34 C35 H35 119.8
C36 C35 H35 119.8
C35 C36 C31 120.4(3)
C35 C36 H36 119.8
C31 C36 H36 119.8

loop_
_geom_bond_atom_site_label_1
_geom_bond_atom_site_label_2
_geom_bond_distance
S1 C1 1.694(3)
N1 C1 1.346(3)
N1 C10 1.482(3)
N1 H1 0.8599
N2 C1 1.340(4)
N2 C2 1.471(3)
N2 H2A 0.8599
C2 C6 1.521(4)
C2 C3 1.524(4)
C2 H2 1.0000
C3 C4 1.510(4)
C3 C5 1.524(4)
C3 H3 1.0000
C4 H4A 0.9800
C4 H4B 0.9800
C4 H4C 0.9800
C5 H5A 0.9800
C5 H5B 0.9800
C5 H5C 0.9800
C6 H6A 0.9800
C6 H6B 0.9800
C6 H6C 0.9800
C10 C21 1.540(3)
C10 C31 1.542(3)
C10 C11 1.547(3)
C11 C12 1.385(3)
C11 C16 1.395(3)
C12 C13 1.397(3)
C12 H12 0.9500
C13 C14 1.374(4)
C13 H13 0.9500
C14 C15 1.377(4)
C14 H14 0.9500
C15 C16 1.387(3)
C15 H15 0.9500
C16 H16 0.9500
C21 C26 1.389(3)
C21 C22 1.397(3)
C22 C23 1.387(3)
C22 H22 0.9500
C23 C24 1.388(4)
C23 H23 0.9500
C24 C25 1.373(4)
C24 H24 0.9500
C25 C26 1.393(3)
C25 H25 0.9500
C26 H26 0.9500
C31 C32 1.384(3)
C31 C36 1.403(3)
C32 C33 1.389(4)
C32 H32 0.9500
C33 C34 1.387(4)
C33 H33 0.9500
C34 C35 1.374(4)
C34 H34 0.9500
C35 C36 1.381(4)
C35 H35 0.9500
C36 H36 0.9500

loop_
_geom_torsion_atom_site_label_1
_geom_torsion_atom_site_label_2
_geom_torsion_atom_site_label_3
_geom_torsion_atom_site_label_4
_geom_torsion
C2 N2 C1 N1 -169.4(2)
C2 N2 C1 S1 10.1(3)
C10 N1 C1 N2 -2.3(3)
C10 N1 C1 S1 178.13(16)
C1 N2 C2 C6 91.9(4)
C1 N2 C2 C3 -142.0(2)
N2 C2 C3 C4 64.4(3)
C6 C2 C3 C4 -172.2(3)
N2 C2 C3 C5 -61.8(3)
C6 C2 C3 C5 61.7(4)
C1 N1 C10 C21 76.0(3)
C1 N1 C10 C31 -168.7(2)
C1 N1 C10 C11 -50.1(3)
N1 C10 C11 C12 137.7(2)
C21 C10 C11 C12 13.3(3)
C31 C10 C11 C12 -107.5(2)
N1 C10 C11 C16 -43.0(3)
C21 C10 C11 C16 -167.45(19)
C31 C10 C11 C16 71.7(2)
C16 C11 C12 C13 0.6(4)
C10 C11 C12 C13 179.8(2)
C11 C12 C13 C14 0.2(4)
C12 C13 C14 C15 -0.8(4)
C13 C14 C15 C16 0.7(4)
C14 C15 C16 C11 0.0(4)
C12 C11 C16 C15 -0.7(3)
C10 C11 C16 C15 -180.0(2)
N1 C10 C21 C26 -8.9(3)
C31 C10 C21 C26 -122.9(2)
C11 C10 C21 C26 114.0(2)
N1 C10 C21 C22 166.82(19)
C31 C10 C21 C22 52.8(2)
C11 C10 C21 C22 -70.3(2)
C26 C21 C22 C23 -1.8(3)
C10 C21 C22 C23 -177.7(2)
C21 C22 C23 C24 1.0(3)
C22 C23 C24 C25 0.4(4)
C23 C24 C25 C26 -0.8(4)
C22 C21 C26 C25 1.4(3)
C10 C21 C26 C25 177.2(2)
C24 C25 C26 C21 -0.1(3)
N1 C10 C31 C32 124.7(2)
C21 C10 C31 C32 -117.1(2)
C11 C10 C31 C32 7.8(3)
N1 C10 C31 C36 -57.7(2)
C21 C10 C31 C36 60.5(2)
C11 C10 C31 C36 -174.7(2)
C36 C31 C32 C33 0.4(4)
C10 C31 C32 C33 177.9(2)
C31 C32 C33 C34 -0.1(4)
C32 C33 C34 C35 -0.3(4)
C33 C34 C35 C36 0.4(4)
C34 C35 C36 C31 -0.1(4)
C32 C31 C36 C35 -0.4(4)
C10 C31 C36 C35 -178.0(2)
C31 C10 N1 H1 11.0
C21 C10 N1 H1 -104.3
C11 C10 N1 H1 129.7
C1 N2 C2 H2 -24.4
